data_4509886
loop_
_publ_author_name
'Mukherjee, Gargi'
'Biradha, Kumar'

_publ_section_title
;
 Topological Equivalences between Coordination Polymer and Co-crystal: A
 Tecton Approach in Crystal Engineering
;
_journal_issue 2
_journal_name_full 'Crystal Growth &amp; Design'
_journal_page_first 419
_journal_paper_doi 10.1021/cg401858s
_journal_volume 14
_journal_year 2014
_chemical_formula_sum 'C26 H22 Ag Cl3 F6 N3 O8 P'
_chemical_formula_weight 863.66
_chemical_name_systematic
; 
 ? 
;
_space_group_IT_number 15
_symmetry_cell_setting monoclinic
_symmetry_space_group_name_Hall '-C 2yc'
_symmetry_space_group_name_H-M 'C 1 2/c 1'
_atom_sites_solution_hydrogens geom
_atom_sites_solution_primary direct
_atom_sites_solution_secondary difmap
_audit_creation_method SHELXL-97
_cell_angle_alpha 90.00
_cell_angle_beta 103.189(9)
_cell_angle_gamma 90.00
_cell_formula_units_Z 8
_cell_length_a 10.284(3)
_cell_length_b 31.388(10)
_cell_length_c 20.904(7)
_cell_measurement_reflns_used 4186
_cell_measurement_temperature 293(2)
_cell_measurement_theta_max 25.99
_cell_measurement_theta_min 1.64
_cell_volume 6570(4)
_computing_structure_refinement 'SHELXL-97 (Sheldrick, 1997)'
_computing_structure_solution 'SHELXS-97 (Sheldrick, 1990)'
_diffrn_ambient_temperature 293(2)
_diffrn_measured_fraction_theta_full 0.648
_diffrn_measured_fraction_theta_max 0.648
_diffrn_radiation_monochromator graphite
_diffrn_radiation_source 'fine-focus sealed tube'
_diffrn_radiation_type MoK\a
_diffrn_radiation_wavelength 0.71073
_diffrn_reflns_av_R_equivalents 0.0845
_diffrn_reflns_av_sigmaI/netI 0.1297
_diffrn_reflns_limit_h_max 6
_diffrn_reflns_limit_h_min -6
_diffrn_reflns_limit_k_max 3
_diffrn_reflns_limit_k_min -37
_diffrn_reflns_limit_l_max 25
_diffrn_reflns_limit_l_min -25
_diffrn_reflns_number 8068
_diffrn_reflns_theta_full 25.99
_diffrn_reflns_theta_max 25.99
_diffrn_reflns_theta_min 1.64
_exptl_absorpt_coefficient_mu 0.992
_exptl_crystal_colour colourless
_exptl_crystal_density_diffrn 1.746
_exptl_crystal_density_meas ?
_exptl_crystal_density_method 'not measured'
_exptl_crystal_description needle
_exptl_crystal_F_000 3440
_exptl_crystal_size_max 0.50
_exptl_crystal_size_mid 0.20
_exptl_crystal_size_min 0.15
_refine_diff_density_max 0.407
_refine_diff_density_min -0.393
_refine_diff_density_rms 0.057
_refine_ls_extinction_method none
_refine_ls_goodness_of_fit_ref 0.565
_refine_ls_hydrogen_treatment mixed
_refine_ls_matrix_type full
_refine_ls_number_parameters 307
_refine_ls_number_reflns 4186
_refine_ls_number_restraints 0
_refine_ls_restrained_S_all 0.565
_refine_ls_R_factor_all 0.0892
_refine_ls_R_factor_gt 0.0462
_refine_ls_shift/su_max 0.001
_refine_ls_shift/su_mean 0.000
_refine_ls_structure_factor_coef Fsqd
_refine_ls_weighting_details 'calc w=1/[\s^2^(Fo^2^)+(0.1000P)^2^+0.0000P] where P=(Fo^2^+2Fc^2^)/3'
_refine_ls_weighting_scheme calc
_refine_ls_wR_factor_gt 0.1164
_refine_ls_wR_factor_ref 0.1334
_reflns_number_gt 1791
_reflns_number_total 4186
_reflns_threshold_expression >2sigma(I)
_cod_data_source_file cg401858s_si_002.cif
_cod_data_source_block 1
_cod_depositor_comments
;
The following automatic conversions were performed:

'_symmetry_cell_setting' value 'Monoclinic' changed to 'monoclinic'
according to
/usr/data/users/saulius/automatic-downloads/current/ACS/lib/dictionaries/cif_core.dic
dictionary named 'cif_core.dic' version 2.4.2 from 2011-04-26.

Automatic conversion script
Id: cif_fix_values 2281 2013-09-26 08:29:07Z andrius 

The following automatic conversions were performed:

'_exptl_crystal_density_meas' value 'not measured' was changed to '?'
- the value is perceived as not measured.

Automatic conversion script
Id: cif_fix_values 3008 2015-01-20 13:52:24Z robertas 
;
_cod_original_sg_symbol_H-M C2/c
_cod_database_code 4509886

loop_
_symmetry_equiv_pos_as_xyz
'x, y, z'
'-x, y, -z+1/2'
'x+1/2, y+1/2, z'
'-x+1/2, y+1/2, -z+1/2'
'-x, -y, -z'
'x, -y, z-1/2'
'-x+1/2, -y+1/2, -z'
'x+1/2, -y+1/2, z-1/2'

loop_
_atom_site_label
_atom_site_type_symbol
_atom_site_fract_x
_atom_site_fract_y
_atom_site_fract_z
_atom_site_U_iso_or_equiv
_atom_site_adp_type
_atom_site_occupancy
_atom_site_symmetry_multiplicity
_atom_site_calc_flag
_atom_site_refinement_flags
Ag1 Ag 0.42511(6) 0.193373(15) 0.54063(3) 0.0802(3) Uani 1 1 d .
C1 C -0.3740(7) 0.06140(18) 0.1837(3) 0.070(2) Uani 1 1 d .
C2 C -0.2576(7) 0.0717(2) 0.2266(3) 0.078(2) Uani 1 1 d .
H2 H -0.1927 0.0512 0.2423 0.094 Uiso 1 1 calc R
C3 C -0.2404(7) 0.1140(2) 0.2458(3) 0.0671(19) Uani 1 1 d .
C4 C -0.3348(6) 0.14437(18) 0.2208(3) 0.0588(17) Uani 1 1 d .
H4 H -0.3223 0.1728 0.2335 0.071 Uiso 1 1 calc R
C5 C -0.4480(6) 0.13154(18) 0.1766(3) 0.0586(18) Uani 1 1 d .
C6 C -0.4713(7) 0.08985(18) 0.1579(3) 0.069(2) Uani 1 1 d .
H6 H -0.5498 0.0815 0.1290 0.083 Uiso 1 1 calc R
O11 O -0.3451(9) -0.01075(19) 0.2590(4) 0.179(3) Uani 1 1 d .
O12 O -0.3952(5) 0.01956(14) 0.1595(2) 0.0919(16) Uani 1 1 d .
N11 N -0.4960(7) -0.12995(19) 0.0975(3) 0.097(2) Uani 1 1 d .
C11 C -0.5075(10) -0.0949(3) 0.0659(5) 0.124(3) Uani 1 1 d .
H11 H -0.5420 -0.0953 0.0207 0.149 Uiso 1 1 calc R
C12 C -0.4688(10) -0.0545(3) 0.0977(4) 0.123(3) Uani 1 1 d .
H12 H -0.4775 -0.0291 0.0743 0.148 Uiso 1 1 calc R
C13 C -0.4204(8) -0.0555(2) 0.1618(4) 0.089(2) Uani 1 1 d .
C14 C -0.3968(10) -0.0911(3) 0.1949(4) 0.142(4) Uani 1 1 d .
H14 H -0.3504 -0.0920 0.2386 0.171 Uiso 1 1 calc R
C15 C -0.4462(11) -0.1279(3) 0.1599(5) 0.143(4) Uani 1 1 d .
H15 H -0.4429 -0.1531 0.1837 0.172 Uiso 1 1 calc R
C16 C -0.3792(10) -0.0128(3) 0.1974(5) 0.124(3) Uani 1 1 d .
O22 O -0.1225(4) 0.12761(12) 0.2900(2) 0.0704(13) Uani 1 1 d .
O21 O -0.1929(6) 0.09865(18) 0.3727(3) 0.1067(19) Uani 1 1 d .
N21 N 0.2342(6) 0.16916(18) 0.4772(3) 0.0755(16) Uani 1 1 d .
C21 C 0.1997(8) 0.1816(2) 0.4149(4) 0.079(2) Uani 1 1 d .
H21 H 0.2517 0.2018 0.3997 0.095 Uiso 1 1 calc R
C22 C 0.0896(7) 0.1654(2) 0.3724(3) 0.0686(19) Uani 1 1 d .
H22 H 0.0680 0.1742 0.3288 0.082 Uiso 1 1 calc R
C23 C 0.0118(6) 0.13640(19) 0.3944(3) 0.0577(18) Uani 1 1 d .
C24 C 0.0476(8) 0.1231(2) 0.4579(4) 0.087(2) Uani 1 1 d .
H24 H -0.0020 0.1028 0.4744 0.104 Uiso 1 1 calc R
C25 C 0.1590(8) 0.1407(2) 0.4960(3) 0.083(2) Uani 1 1 d .
H25 H 0.1837 0.1317 0.5395 0.099 Uiso 1 1 calc R
C26 C -0.1121(9) 0.1178(2) 0.3530(3) 0.078(2) Uani 1 1 d .
O31 O -0.5639(5) 0.15043(17) 0.0503(2) 0.1038(18) Uani 1 1 d .
O32 O -0.5474(4) 0.16256(12) 0.1565(2) 0.0743(13) Uani 1 1 d .
N31 N -0.9285(6) 0.25523(15) 0.0594(3) 0.0752(16) Uani 1 1 d .
C31 C -0.8366(8) 0.25570(19) 0.1173(3) 0.083(2) Uani 1 1 d .
H31 H -0.8466 0.2751 0.1495 0.100 Uiso 1 1 calc R
C32 C -0.7313(7) 0.22895(19) 0.1299(3) 0.077(2) Uani 1 1 d .
H32 H -0.6700 0.2303 0.1702 0.092 Uiso 1 1 calc R
C33 C -0.7140(7) 0.19980(17) 0.0838(3) 0.0619(18) Uani 1 1 d .
C34 C -0.8076(8) 0.19883(18) 0.0239(3) 0.071(2) Uani 1 1 d .
H34 H -0.8001 0.1797 -0.0090 0.085 Uiso 1 1 calc R
C35 C -0.9105(6) 0.22722(19) 0.0157(3) 0.0635(19) Uani 1 1 d .
H35 H -0.9730 0.2266 -0.0242 0.076 Uiso 1 1 calc R
C36 C -0.6039(8) 0.1684(2) 0.0913(4) 0.074(2) Uani 1 1 d .

loop_
_atom_site_aniso_label
_atom_site_aniso_U_11
_atom_site_aniso_U_22
_atom_site_aniso_U_33
_atom_site_aniso_U_23
_atom_site_aniso_U_13
_atom_site_aniso_U_12
Ag1 0.0747(6) 0.0693(3) 0.0846(4) -0.0089(3) -0.0068(3) -0.0157(3)
C1 0.069(6) 0.045(4) 0.083(5) -0.013(3) -0.006(4) 0.010(3)
C2 0.086(7) 0.060(4) 0.073(4) -0.007(3) -0.016(4) 0.021(4)
C3 0.056(6) 0.069(4) 0.066(4) 0.004(3) -0.006(4) 0.005(4)
C4 0.046(5) 0.061(4) 0.059(4) -0.011(3) -0.009(3) -0.007(3)
C5 0.047(6) 0.052(4) 0.068(4) 0.000(3) -0.004(4) 0.012(3)
C6 0.077(6) 0.060(4) 0.059(4) -0.004(3) -0.012(3) 0.001(4)
O11 0.295(10) 0.109(5) 0.113(5) -0.008(4) 0.002(6) -0.048(5)
O12 0.103(4) 0.052(3) 0.099(4) -0.001(3) -0.023(3) 0.016(3)
N11 0.127(6) 0.067(4) 0.090(5) -0.022(4) 0.008(4) 0.000(4)
C11 0.166(10) 0.078(6) 0.115(7) -0.009(5) 0.007(6) 0.000(6)
C12 0.175(9) 0.084(6) 0.099(7) -0.006(5) 0.008(6) 0.005(6)
C13 0.112(7) 0.075(5) 0.072(5) 0.011(4) 0.003(5) 0.019(4)
C14 0.174(10) 0.116(8) 0.105(7) 0.001(6) -0.035(6) 0.021(7)
C15 0.231(12) 0.082(6) 0.106(7) -0.030(5) 0.015(7) -0.018(6)
C16 0.139(9) 0.101(7) 0.111(8) -0.034(6) -0.017(6) -0.004(6)
O22 0.050(4) 0.086(3) 0.064(3) 0.000(2) -0.010(2) -0.011(2)
O21 0.104(5) 0.123(4) 0.079(4) 0.012(3) -0.007(3) -0.045(4)
N21 0.082(5) 0.075(4) 0.062(4) 0.000(3) 0.001(3) -0.014(3)
C21 0.079(7) 0.083(5) 0.073(5) 0.001(4) 0.012(4) -0.022(4)
C22 0.051(6) 0.089(5) 0.058(4) -0.002(3) -0.003(4) -0.019(4)
C23 0.032(6) 0.063(4) 0.068(4) -0.005(3) -0.009(4) -0.002(3)
C24 0.079(7) 0.079(5) 0.090(5) 0.006(4) -0.008(5) -0.026(4)
C25 0.086(7) 0.074(5) 0.083(5) 0.011(4) 0.009(5) -0.013(4)
C26 0.105(8) 0.067(5) 0.059(5) 0.013(4) 0.012(5) 0.005(4)
O31 0.124(5) 0.125(4) 0.065(3) 0.010(3) 0.027(3) 0.052(3)
O32 0.080(4) 0.061(3) 0.073(3) -0.004(2) -0.002(3) 0.012(2)
N31 0.086(5) 0.053(3) 0.075(4) -0.003(3) -0.005(3) 0.007(3)
C31 0.099(7) 0.059(4) 0.079(5) -0.004(3) -0.006(4) 0.039(4)
C32 0.079(6) 0.066(4) 0.064(4) -0.011(3) -0.027(4) -0.004(4)
C33 0.070(6) 0.047(4) 0.063(4) 0.007(3) 0.005(4) 0.008(3)
C34 0.095(7) 0.045(4) 0.069(4) -0.008(3) 0.010(4) 0.001(4)
C35 0.066(6) 0.055(4) 0.055(4) 0.004(3) -0.017(3) -0.002(4)
C36 0.087(7) 0.062(4) 0.070(5) 0.010(4) 0.013(5) 0.018(4)

loop_
_atom_type_symbol
_atom_type_description
_atom_type_scat_dispersion_real
_atom_type_scat_dispersion_imag
_atom_type_scat_source
C C 0.0033 0.0016 'International Tables Vol C Tables 4.2.6.8 and 6.1.1.4'
H H 0.0000 0.0000 'International Tables Vol C Tables 4.2.6.8 and 6.1.1.4'
N N 0.0061 0.0033 'International Tables Vol C Tables 4.2.6.8 and 6.1.1.4'
O O 0.0106 0.0060 'International Tables Vol C Tables 4.2.6.8 and 6.1.1.4'
F F 0.0171 0.0103 'International Tables Vol C Tables 4.2.6.8 and 6.1.1.4'
P P 0.1023 0.0942 'International Tables Vol C Tables 4.2.6.8 and 6.1.1.4'
Ag Ag -0.8971 1.1015 'International Tables Vol C Tables 4.2.6.8 and 6.1.1.4'
Cl Cl 0.1484 0.1585 'International Tables Vol C Tables 4.2.6.8 and 6.1.1.4'

loop_
_geom_angle_atom_site_label_1
_geom_angle_atom_site_label_2
_geom_angle_atom_site_label_3
_geom_angle
_geom_angle_site_symmetry_1
_geom_angle_site_symmetry_3
N31 Ag1 N21 146.6(2) 8_656 .
N31 Ag1 N11 112.9(2) 8_656 6_656
N21 Ag1 N11 99.6(2) . 6_656
C2 C1 C6 124.3(6) . .
C2 C1 O12 119.9(5) . .
C6 C1 O12 115.6(6) . .
C1 C2 C3 116.9(6) . .
C4 C3 O22 117.7(5) . .
C4 C3 C2 121.4(6) . .
O22 C3 C2 120.9(6) . .
C3 C4 C5 118.0(6) . .
O32 C5 C6 120.6(5) . .
O32 C5 C4 116.5(5) . .
C6 C5 C4 122.6(5) . .
C1 C6 C5 116.7(6) . .
C16 O12 C1 122.2(6) . .
C11 N11 C15 116.7(7) . .
C11 N11 Ag1 119.0(6) . 6_455
C15 N11 Ag1 124.2(6) . 6_455
N11 C11 C12 122.4(8) . .
C13 C12 C11 116.5(8) . .
C14 C13 C12 122.7(8) . .
C14 C13 C16 119.3(8) . .
C12 C13 C16 117.7(7) . .
C13 C14 C15 115.2(8) . .
N11 C15 C14 125.8(9) . .
O11 C16 O12 124.2(8) . .
O11 C16 C13 121.2(9) . .
O12 C16 C13 114.2(8) . .
C26 O22 C3 116.1(6) . .
C25 N21 C21 117.0(6) . .
C25 N21 Ag1 123.9(5) . .
C21 N21 Ag1 118.9(5) . .
C22 C21 N21 121.6(6) . .
C21 C22 C23 119.5(6) . .
C22 C23 C24 119.2(6) . .
C22 C23 C26 123.9(6) . .
C24 C23 C26 116.9(6) . .
C25 C24 C23 116.9(7) . .
N21 C25 C24 125.8(7) . .
O21 C26 O22 124.2(8) . .
O21 C26 C23 125.3(7) . .
O22 C26 C23 110.5(7) . .
C5 O32 C36 120.4(5) . .
C35 N31 C31 116.7(5) . .
C35 N31 Ag1 125.0(4) . 8_355
C31 N31 Ag1 117.7(4) . 8_355
C32 C31 N31 122.2(6) . .
C31 C32 C33 120.5(6) . .
C32 C33 C34 118.2(6) . .
C32 C33 C36 126.1(6) . .
C34 C33 C36 115.7(6) . .
C33 C34 C35 117.0(6) . .
N31 C35 C34 125.5(6) . .
O31 C36 O32 121.6(6) . .
O31 C36 C33 128.8(7) . .
O32 C36 C33 109.6(6) . .

loop_
_geom_bond_atom_site_label_1
_geom_bond_atom_site_label_2
_geom_bond_distance
_geom_bond_site_symmetry_2
Ag1 N31 2.180(5) 8_656
Ag1 N21 2.236(5) .
Ag1 N11 2.365(6) 6_656
C1 C2 1.360(8) .
C1 C6 1.357(8) .
C1 O12 1.406(6) .
C2 C3 1.389(8) .
C3 C4 1.376(8) .
C3 O22 1.412(7) .
C4 C5 1.371(7) .
C5 O32 1.404(6) .
C5 C6 1.371(7) .
O11 C16 1.257(9) .
O12 C16 1.275(10) .
N11 C11 1.275(9) .
N11 C15 1.289(9) .
N11 Ag1 2.365(6) 6_455
C11 C12 1.446(10) .
C12 C13 1.318(9) .
C13 C14 1.309(9) .
C13 C16 1.545(10) .
C14 C15 1.399(10) .
O22 C26 1.333(7) .
O21 C26 1.174(8) .
N21 C25 1.299(8) .
N21 C21 1.330(7) .
C21 C22 1.367(8) .
C22 C23 1.360(8) .
C23 C24 1.359(8) .
C23 C26 1.487(9) .
C24 C25 1.356(8) .
O31 C36 1.176(7) .
O32 C36 1.366(7) .
N31 C35 1.310(7) .
N31 C31 1.356(7) .
N31 Ag1 2.180(5) 8_355
C31 C32 1.348(8) .
C32 C33 1.369(8) .
C33 C34 1.395(8) .
C33 C36 1.483(9) .
C34 C35 1.364(8) .
